data_4345178
loop_
_publ_author_name
'Liu, Guang-Ning'
'Jiang, Xiao-Ming'
'Fan, Qing-Shun'
'Hussain, Muhammad Bilal'
'Li, Ke'
'Sun, Hui'
'Li, Xin-Yu'
'Liu, Wan-Qing'
'Li, Cuncheng'

_publ_section_title
;
 Water Stability Studies of Hybrid Iodoargentates Containing N-Alkylated
 or N-Protonated Structure Directing Agents: Exploring Noncentrosymmetric
 Hybrid Structures.
;
_journal_issue 4
_journal_name_full 'Inorganic chemistry'
_journal_page_first 1906
_journal_page_last 1918
_journal_paper_doi 10.1021/acs.inorgchem.6b02478
_journal_volume 56
_journal_year 2017
_chemical_formula_moiety 'C10 H12 Ag I2 N S'
_chemical_formula_sum 'C10 H12 Ag I2 N S'
_chemical_formula_weight 539.94
_chemical_melting_point ?
_space_group_IT_number 86
_symmetry_cell_setting tetragonal
_symmetry_space_group_name_Hall '-P 4bc'
_symmetry_space_group_name_H-M 'P 42/n :2'
_atom_sites_solution_hydrogens geom
_atom_sites_solution_primary direct
_atom_sites_solution_secondary difmap
_audit_creation_method SHELXL-97
_cell_angle_alpha 90.00
_cell_angle_beta 90.00
_cell_angle_gamma 90.00
_cell_formula_units_Z 8
_cell_length_a 19.286(3)
_cell_length_b 19.286(3)
_cell_length_c 7.4995(15)
_cell_measurement_reflns_used 2770
_cell_measurement_temperature 293(2)
_cell_measurement_theta_max 28.3350
_cell_measurement_theta_min 3.5690
_cell_volume 2789.4(8)
_computing_cell_refinement
;
CrysAlisPro, Agilent Technologies,
Version 1.171.35.21 (release 20-01-2012 CrysAlis171 .NET)
;
_computing_data_collection
;
CrysAlisPro, Agilent Technologies,
Version 1.171.35.21 (release 20-01-2012 CrysAlis171 .NET)
;
_computing_data_reduction
;
CrysAlisPro, Agilent Technologies,
Version 1.171.35.21 (release 20-01-2012 CrysAlis171 .NET)
;
_computing_structure_refinement 'SHELXL-97 (Sheldrick, 1997)'
_computing_structure_solution 'SHELXS-97 (Sheldrick, 1990)'
_diffrn_ambient_temperature 293(2)
_diffrn_detector_area_resol_mean 16.0355
_diffrn_measured_fraction_theta_full 0.998
_diffrn_measured_fraction_theta_max 0.998
_diffrn_measurement_device_type 'Xcalibur, Eos, Gemini'
_diffrn_measurement_method '\w scans'
_diffrn_radiation_monochromator graphite
_diffrn_radiation_source 'fine-focus sealed tube'
_diffrn_radiation_type MoK\a
_diffrn_radiation_wavelength 0.71073
_diffrn_reflns_av_R_equivalents 0.0324
_diffrn_reflns_av_unetI/netI 0.0343
_diffrn_reflns_limit_h_max 23
_diffrn_reflns_limit_h_min -22
_diffrn_reflns_limit_k_max 22
_diffrn_reflns_limit_k_min -21
_diffrn_reflns_limit_l_max 9
_diffrn_reflns_limit_l_min -5
_diffrn_reflns_number 8294
_diffrn_reflns_theta_full 25.49
_diffrn_reflns_theta_max 25.49
_diffrn_reflns_theta_min 3.10
_exptl_absorpt_coefficient_mu 5.993
_exptl_absorpt_correction_T_max 0.3273
_exptl_absorpt_correction_T_min 0.2501
_exptl_absorpt_correction_type multi-scan
_exptl_absorpt_process_details
;                                                         
CrysAlisPro, Agilent Technologies,                        
Version 1.171.35.21 (release 20-01-2012 CrysAlis171 .NET) 
(compiled Jan 23 2012,18:06:46)                           
Empirical absorption correction using spherical harmonics,
 implemented in SCALE3 ABSPACK scaling algorithm.         
;
_exptl_crystal_colour yellow
_exptl_crystal_density_diffrn 2.571
_exptl_crystal_density_meas ?
_exptl_crystal_density_method 'not measured'
_exptl_crystal_description prismatic
_exptl_crystal_F_000 1984
_exptl_crystal_size_max 0.32
_exptl_crystal_size_mid 0.29
_exptl_crystal_size_min 0.24
_refine_diff_density_max 0.568
_refine_diff_density_min -0.621
_refine_diff_density_rms 0.103
_refine_ls_extinction_coef 0.00612(9)
_refine_ls_extinction_expression Fc^*^=kFc[1+0.001xFc^2^\l^3^/sin(2\q)]^-1/4^
_refine_ls_extinction_method SHELXL
_refine_ls_goodness_of_fit_ref 1.010
_refine_ls_hydrogen_treatment constr
_refine_ls_matrix_type full
_refine_ls_number_parameters 137
_refine_ls_number_reflns 2589
_refine_ls_number_restraints 0
_refine_ls_restrained_S_all 1.010
_refine_ls_R_factor_all 0.0403
_refine_ls_R_factor_gt 0.0276
_refine_ls_shift/su_max 0.003
_refine_ls_shift/su_mean 0.000
_refine_ls_structure_factor_coef Fsqd
_refine_ls_weighting_details 'calc w=1/[\s^2^(Fo^2^)+(0.0251P)^2^+3.4969P] where P=(Fo^2^+2Fc^2^)/3'
_refine_ls_weighting_scheme calc
_refine_ls_wR_factor_gt 0.0575
_refine_ls_wR_factor_ref 0.0647
_reflns_number_gt 2094
_reflns_number_total 2589
_reflns_threshold_expression >2sigma(I)
_cod_data_source_file ic6b02478_si_001.cif
_cod_data_source_block compound_2
_cod_depositor_comments
;
The following automatic conversions were performed:

'_chemical_melting_point' value 'not measured' was changed to '?' -
the value is undefined or not given.

'_exptl_crystal_density_meas' value 'not measured' was changed to '?'
- the value is perceived as not measured.

Automatic conversion script
Id: cif_fix_values 4268 2015-11-12 08:31:59Z antanas 

 Adding full bibliography for 4345177--4345180.cif.
;
_cod_original_cell_volume 2789.3(8)
_cod_original_sg_symbol_H-M P4(2)/n
_cod_database_code 4345178

loop_
_symmetry_equiv_pos_as_xyz
'x, y, z'
'-x+1/2, -y+1/2, z'
'-y, x+1/2, z+1/2'
'y+1/2, -x, z+1/2'
'-x, -y, -z'
'x-1/2, y-1/2, -z'
'y, -x-1/2, -z-1/2'
'-y-1/2, x, -z-1/2'

loop_
_atom_site_label
_atom_site_type_symbol
_atom_site_fract_x
_atom_site_fract_y
_atom_site_fract_z
_atom_site_U_iso_or_equiv
_atom_site_adp_type
_atom_site_occupancy
_atom_site_symmetry_multiplicity
_atom_site_calc_flag
_atom_site_refinement_flags
Ag1 Ag 0.2500 0.2500 0.2500 0.0616(2) Uani 1 4 d S
Ag2 Ag 0.2500 0.2500 -0.2500 0.0545(2) Uani 1 4 d S
Ag3 Ag 0.2500 0.7500 0.68645(7) 0.04768(14) Uani 1 2 d S
I1 I 0.244359(19) 0.364590(17) -0.00348(4) 0.05159(10) Uani 1 1 d .
I2 I 0.338001(15) 0.819652(14) 0.43643(4) 0.03669(8) Uani 1 1 d .
S1 S 0.45019(6) 0.65727(6) 0.41031(18) 0.0464(3) Uani 1 1 d .
N1 N 0.36696(17) 0.55796(17) 0.3516(5) 0.0345(9) Uani 1 1 d .
C1 C 0.4842(2) 0.5805(2) 0.3262(6) 0.0351(11) Uani 1 1 d .
C2 C 0.5528(2) 0.5661(2) 0.2804(6) 0.0418(12) Uani 1 1 d .
H2A H 0.5877 0.5990 0.2939 0.050 Uiso 1 1 calc R
C3 C 0.5665(2) 0.5009(3) 0.2143(6) 0.0472(13) Uani 1 1 d .
H3A H 0.6117 0.4895 0.1824 0.057 Uiso 1 1 calc R
C4 C 0.5145(2) 0.4517(2) 0.1941(6) 0.0472(13) Uani 1 1 d .
H4A H 0.5260 0.4081 0.1503 0.057 Uiso 1 1 calc R
C5 C 0.4462(2) 0.4656(2) 0.2372(6) 0.0422(12) Uani 1 1 d .
H5A H 0.4117 0.4324 0.2230 0.051 Uiso 1 1 calc R
C6 C 0.4316(2) 0.5314(2) 0.3027(5) 0.0317(10) Uani 1 1 d .
C7 C 0.3705(2) 0.6223(2) 0.4095(6) 0.0436(12) Uani 1 1 d .
H7A H 0.3316 0.6467 0.4473 0.052 Uiso 1 1 calc R
C8 C 0.3005(2) 0.5199(2) 0.3351(7) 0.0463(13) Uani 1 1 d .
H8A H 0.3017 0.4917 0.2280 0.056 Uiso 1 1 calc R
H8B H 0.2630 0.5530 0.3228 0.056 Uiso 1 1 calc R
C9 C 0.2862(3) 0.4739(3) 0.4930(8) 0.0677(17) Uani 1 1 d .
H9A H 0.3203 0.4368 0.4954 0.081 Uiso 1 1 calc R
H9B H 0.2916 0.5008 0.6014 0.081 Uiso 1 1 calc R
C10 C 0.2157(3) 0.4430(3) 0.4904(7) 0.0611(15) Uani 1 1 d .
H10A H 0.2095 0.4146 0.5944 0.092 Uiso 1 1 calc R
H10B H 0.2105 0.4150 0.3854 0.092 Uiso 1 1 calc R
H10C H 0.1817 0.4793 0.4898 0.092 Uiso 1 1 calc R

loop_
_atom_site_aniso_label
_atom_site_aniso_U_11
_atom_site_aniso_U_22
_atom_site_aniso_U_33
_atom_site_aniso_U_23
_atom_site_aniso_U_13
_atom_site_aniso_U_12
Ag1 0.0646(3) 0.0646(3) 0.0558(5) 0.000 0.000 0.000
Ag2 0.0583(3) 0.0583(3) 0.0469(4) 0.000 0.000 0.000
Ag3 0.0504(3) 0.0508(3) 0.0419(3) 0.000 0.000 0.0003(2)
I1 0.0714(2) 0.04103(18) 0.04236(19) -0.00381(15) -0.00646(17) 0.00803(15)
I2 0.03540(16) 0.03514(16) 0.03953(17) 0.00105(13) -0.00042(13) -0.00667(12)
S1 0.0471(7) 0.0308(6) 0.0615(8) -0.0067(6) -0.0032(6) 0.0045(5)
N1 0.0334(19) 0.0331(19) 0.037(2) 0.0031(17) -0.0005(17) 0.0017(15)
C1 0.044(2) 0.030(2) 0.031(2) 0.0026(19) -0.003(2) 0.0085(19)
C2 0.036(2) 0.049(3) 0.040(3) 0.004(2) -0.008(2) 0.005(2)
C3 0.040(3) 0.061(3) 0.040(3) -0.004(2) -0.004(2) 0.018(2)
C4 0.056(3) 0.042(3) 0.044(3) -0.013(2) -0.006(2) 0.015(2)
C5 0.053(3) 0.035(3) 0.040(3) -0.004(2) -0.006(2) 0.003(2)
C6 0.040(2) 0.030(2) 0.025(2) 0.0038(18) -0.0020(19) 0.0075(18)
C7 0.037(2) 0.042(3) 0.052(3) 0.001(2) 0.002(2) 0.011(2)
C8 0.040(3) 0.045(3) 0.055(3) 0.002(2) -0.008(2) -0.003(2)
C9 0.050(3) 0.079(4) 0.075(4) 0.032(3) -0.009(3) -0.009(3)
C10 0.051(3) 0.069(4) 0.063(3) 0.007(3) 0.003(3) -0.005(3)

loop_
_atom_type_symbol
_atom_type_description
_atom_type_scat_dispersion_real
_atom_type_scat_dispersion_imag
_atom_type_scat_source
C C 0.0033 0.0016 'International Tables Vol C Tables 4.2.6.8 and 6.1.1.4'
H H 0.0000 0.0000 'International Tables Vol C Tables 4.2.6.8 and 6.1.1.4'
N N 0.0061 0.0033 'International Tables Vol C Tables 4.2.6.8 and 6.1.1.4'
S S 0.1246 0.1234 'International Tables Vol C Tables 4.2.6.8 and 6.1.1.4'
Ag Ag -0.8971 1.1015 'International Tables Vol C Tables 4.2.6.8 and 6.1.1.4'
I I -0.4742 1.8119 'International Tables Vol C Tables 4.2.6.8 and 6.1.1.4'

loop_
_geom_angle_atom_site_label_1
_geom_angle_atom_site_label_2
_geom_angle_atom_site_label_3
_geom_angle
_geom_angle_site_symmetry_1
_geom_angle_site_symmetry_3
I1 Ag1 I1 115.130(10) 7_566 2
I1 Ag1 I1 115.130(10) 7_566 .
I1 Ag1 I1 98.664(19) 2 .
I1 Ag1 I1 98.664(19) 7_566 8_656
I1 Ag1 I1 115.130(10) 2 8_656
I1 Ag1 I1 115.130(10) . 8_656
I1 Ag2 I1 114.275(10) 8_655 .
I1 Ag2 I1 100.239(19) 8_655 7_565
I1 Ag2 I1 114.275(10) . 7_565
I1 Ag2 I1 114.275(10) 8_655 2
I1 Ag2 I1 100.239(19) . 2
I1 Ag2 I1 114.275(10) 7_565 2
I2 Ag3 I2 98.21(2) 4_465 3_655
I2 Ag3 I2 115.384(9) 4_465 2_565
I2 Ag3 I2 115.384(8) 3_655 2_565
I2 Ag3 I2 115.384(9) 4_465 .
I2 Ag3 I2 115.384(9) 3_655 .
I2 Ag3 I2 98.19(2) 2_565 .
Ag2 I1 Ag1 80.548(16) . .
Ag3 I2 Ag3 81.800(16) 3_654 .
C7 S1 C1 90.1(2) . .
C7 N1 C6 112.7(4) . .
C7 N1 C8 122.7(4) . .
C6 N1 C8 124.6(4) . .
C2 C1 C6 121.5(4) . .
C2 C1 S1 128.1(4) . .
C6 C1 S1 110.4(3) . .
C3 C2 C1 116.9(4) . .
C3 C2 H2A 121.6 . .
C1 C2 H2A 121.6 . .
C2 C3 C4 121.7(4) . .
C2 C3 H3A 119.2 . .
C4 C3 H3A 119.2 . .
C5 C4 C3 122.0(4) . .
C5 C4 H4A 119.0 . .
C3 C4 H4A 119.0 . .
C4 C5 C6 116.9(4) . .
C4 C5 H5A 121.5 . .
C6 C5 H5A 121.5 . .
C5 C6 N1 127.4(4) . .
C5 C6 C1 121.0(4) . .
N1 C6 C1 111.5(4) . .
N1 C7 S1 115.3(3) . .
N1 C7 H7A 122.3 . .
S1 C7 H7A 122.3 . .
N1 C8 C9 112.7(4) . .
N1 C8 H8A 109.1 . .
C9 C8 H8A 109.1 . .
N1 C8 H8B 109.1 . .
C9 C8 H8B 109.1 . .
H8A C8 H8B 107.8 . .
C10 C9 C8 113.2(5) . .
C10 C9 H9A 108.9 . .
C8 C9 H9A 108.9 . .
C10 C9 H9B 108.9 . .
C8 C9 H9B 108.9 . .
H9A C9 H9B 107.7 . .
C9 C10 H10A 109.5 . .
C9 C10 H10B 109.5 . .
H10A C10 H10B 109.5 . .
C9 C10 H10C 109.5 . .
H10A C10 H10C 109.5 . .
H10B C10 H10C 109.5 . .

loop_
_geom_bond_atom_site_label_1
_geom_bond_atom_site_label_2
_geom_bond_distance
_geom_bond_site_symmetry_2
Ag1 I1 2.9171(5) 7_566
Ag1 I1 2.9171(5) 2
Ag1 I1 2.9171(5) .
Ag1 I1 2.9171(5) 8_656
Ag2 I1 2.8833(5) 8_655
Ag2 I1 2.8833(5) .
Ag2 I1 2.8833(5) 7_565
Ag2 I1 2.8833(5) 2
Ag3 I2 2.8634(6) 4_465
Ag3 I2 2.8634(6) 3_655
Ag3 I2 2.8637(6) 2_565
Ag3 I2 2.8636(6) .
I2 Ag3 2.8634(6) 3_654
S1 C7 1.678(5) .
S1 C1 1.738(4) .
N1 C7 1.316(5) .
N1 C6 1.397(5) .
N1 C8 1.482(5) .
C1 C2 1.394(6) .
C1 C6 1.398(6) .
C2 C3 1.377(6) .
C2 H2A 0.9300 .
C3 C4 1.388(6) .
C3 H3A 0.9300 .
C4 C5 1.382(6) .
C4 H4A 0.9300 .
C5 C6 1.390(6) .
C5 H5A 0.9300 .
C7 H7A 0.9300 .
C8 C9 1.505(7) .
C8 H8A 0.9700 .
C8 H8B 0.9700 .
C9 C10 1.484(8) .
C9 H9A 0.9700 .
C9 H9B 0.9700 .
C10 H10A 0.9600 .
C10 H10B 0.9600 .
C10 H10C 0.9600 .
